data_7023211
loop_
_publ_author_name
'Yang, Ting-Hai'
'Silva, Ana Rosa'
'Shi, Fa-Nian'

_publ_section_title
;
 Six new 3d-4f heterometallic coordination polymers constructed from
 pyrazole-bridged Cu(II)Ln(III) dinuclear units.
;
_journal_issue 38
_journal_name_full 'Dalton transactions (Cambridge, England : 2003)'
_journal_page_first 13997
_journal_page_last 14005
_journal_paper_doi 10.1039/c3dt51015h
_journal_volume 42
_journal_year 2013
_chemical_formula_moiety 'C15 H12 Cu N6 O16 Y2, 2(H2 O)'
_chemical_formula_sum 'C15 H16 Cu N6 O18 Y2'
_chemical_formula_weight 809.70
_chemical_name_systematic
; 
 ? 
;
_space_group_IT_number 2
_symmetry_cell_setting triclinic
_symmetry_space_group_name_Hall '-P 1'
_symmetry_space_group_name_H-M 'P -1'
_atom_sites_solution_hydrogens geom
_atom_sites_solution_primary direct
_atom_sites_solution_secondary difmap
_audit_creation_method SHELXL-97
_cell_angle_alpha 82.665(3)
_cell_angle_beta 77.383(2)
_cell_angle_gamma 84.547(3)
_cell_formula_units_Z 2
_cell_length_a 7.1476(4)
_cell_length_b 11.2218(6)
_cell_length_c 15.4597(8)
_cell_measurement_reflns_used 6581
_cell_measurement_temperature 150(2)
_cell_measurement_theta_max 28.29
_cell_measurement_theta_min 2.72
_cell_volume 1197.27(11)
_computing_cell_refinement 'Bruker SMART'
_computing_data_collection 'Bruker SMART'
_computing_data_reduction 'Bruker SAINT'
_computing_molecular_graphics 'Bruker SHELXTL'
_computing_publication_material 'Bruker SHELXTL'
_computing_structure_refinement 'SHELXL-97 (Sheldrick, 1997)'
_computing_structure_solution 'SHELXS-97 (Sheldrick, 1990)'
_diffrn_ambient_temperature 150(2)
_diffrn_measured_fraction_theta_full 0.981
_diffrn_measured_fraction_theta_max 0.981
_diffrn_measurement_device_type 'CCD area detector'
_diffrn_measurement_method 'phi and omega scans'
_diffrn_radiation_monochromator graphite
_diffrn_radiation_source 'fine-focus sealed tube'
_diffrn_radiation_type MoK\a
_diffrn_radiation_wavelength 0.71073
_diffrn_reflns_av_R_equivalents 0.0382
_diffrn_reflns_av_unetI/netI 0.0390
_diffrn_reflns_limit_h_max 8
_diffrn_reflns_limit_h_min -8
_diffrn_reflns_limit_k_max 13
_diffrn_reflns_limit_k_min -12
_diffrn_reflns_limit_l_max 19
_diffrn_reflns_limit_l_min -19
_diffrn_reflns_number 18639
_diffrn_reflns_theta_full 26.00
_diffrn_reflns_theta_max 26.00
_diffrn_reflns_theta_min 2.93
_exptl_absorpt_coefficient_mu 5.791
_exptl_absorpt_correction_T_max 0.6544
_exptl_absorpt_correction_T_min 0.4221
_exptl_absorpt_correction_type multi-scan
_exptl_absorpt_process_details Sadabs
_exptl_crystal_colour purple
_exptl_crystal_density_diffrn 2.246
_exptl_crystal_density_method 'not measured'
_exptl_crystal_description block
_exptl_crystal_F_000 798
_exptl_crystal_size_max 0.18
_exptl_crystal_size_mid 0.14
_exptl_crystal_size_min 0.08
_refine_diff_density_max 1.029
_refine_diff_density_min -0.526
_refine_diff_density_rms 0.118
_refine_ls_extinction_method none
_refine_ls_goodness_of_fit_ref 1.005
_refine_ls_hydrogen_treatment constr
_refine_ls_matrix_type full
_refine_ls_number_parameters 379
_refine_ls_number_reflns 4609
_refine_ls_number_restraints 0
_refine_ls_restrained_S_all 1.005
_refine_ls_R_factor_all 0.0414
_refine_ls_R_factor_gt 0.0323
_refine_ls_shift/su_max 0.001
_refine_ls_shift/su_mean 0.000
_refine_ls_structure_factor_coef Fsqd
_refine_ls_weighting_details 'calc w=1/[\s^2^(Fo^2^)+(0.0558P)^2^+0.2919P] where P=(Fo^2^+2Fc^2^)/3'
_refine_ls_weighting_scheme calc
_refine_ls_wR_factor_gt 0.0814
_refine_ls_wR_factor_ref 0.0850
_reflns_number_gt 3979
_reflns_number_total 4609
_reflns_threshold_expression >2sigma(I)
_cod_data_source_file c3dt51015h.txt
_cod_data_source_block 4
_cod_depositor_comments
;
The following automatic conversions were performed:

'_symmetry_cell_setting' value 'Triclinic' changed to 'triclinic'
according to /home/saulius/struct/CIF-dictionaries/cif_core.dic
dictionary named 'cif_core.dic' version 2.4.2 from 2011-04-26.

Automatic conversion script
Id: cif_fix_values 1891 2012-01-12 08:04:46Z andrius 
;
_cod_original_sg_symbol_Hall -P1
_cod_original_sg_symbol_H-M P-1
_cod_database_code 7023211

loop_
_symmetry_equiv_pos_as_xyz
'x, y, z'
'-x, -y, -z'

loop_
_atom_site_label
_atom_site_type_symbol
_atom_site_fract_x
_atom_site_fract_y
_atom_site_fract_z
_atom_site_U_iso_or_equiv
_atom_site_adp_type
_atom_site_occupancy
_atom_site_symmetry_multiplicity
_atom_site_calc_flag
_atom_site_refinement_flags
Y2 Y 0.51592(4) 0.66326(3) 0.35091(2) 0.00797(10) Uani 1 1 d .
Y1 Y 0.48124(4) 0.77147(3) 0.75631(2) 0.00829(10) Uani 1 1 d .
Cu1 Cu 0.19494(6) 0.81213(4) 1.04293(3) 0.01042(12) Uani 1 1 d .
C1 C 0.3836(5) 0.4919(3) 0.8041(2) 0.0104(7) Uani 1 1 d .
C2 C 0.3141(5) 0.5340(3) 0.8928(2) 0.0102(7) Uani 1 1 d .
C3 C 0.2462(5) 0.4745(3) 0.9768(2) 0.0106(7) Uani 1 1 d .
H3 H 0.2308 0.3910 0.9931 0.013 Uiso 1 1 calc R
C4 C 0.2059(5) 0.5685(3) 1.0314(2) 0.0097(7) Uani 1 1 d .
C5 C 0.1260(5) 0.5819(3) 1.1261(2) 0.0092(7) Uani 1 1 d .
C6 C 0.5665(4) 1.0532(3) 0.7401(2) 0.0100(7) Uani 1 1 d .
C7 C 0.4555(5) 1.0355(3) 0.8333(2) 0.0092(7) Uani 1 1 d .
C8 C 0.3723(5) 1.1162(3) 0.8954(2) 0.0113(7) Uani 1 1 d .
H8 H 0.3761 1.2013 0.8894 0.014 Uiso 1 1 calc R
C9 C 0.2833(5) 1.0408(3) 0.9677(2) 0.0097(7) Uani 1 1 d .
C10 C 0.1578(5) 1.0534(3) 1.0569(2) 0.0095(7) Uani 1 1 d .
C11 C 0.5683(5) 0.7651(3) 0.5411(2) 0.0093(7) Uani 1 1 d .
C12 C 0.7604(5) 0.7209(3) 0.5587(2) 0.0102(7) Uani 1 1 d .
C13 C 0.9293(5) 0.6784(3) 0.5035(2) 0.0104(7) Uani 1 1 d .
H13 H 0.9570 0.6812 0.4403 0.013 Uiso 1 1 calc R
C14 C 1.0456(5) 0.6316(3) 0.5610(2) 0.0103(7) Uani 1 1 d .
C15 C 1.2287(5) 0.5543(3) 0.5454(2) 0.0098(7) Uani 1 1 d .
N1 N 0.3169(4) 0.6539(3) 0.89542(18) 0.0110(6) Uani 1 1 d .
N2 N 0.2515(4) 0.6731(3) 0.98058(18) 0.0112(6) Uani 1 1 d .
N3 N 0.4201(4) 0.9209(3) 0.86610(18) 0.0092(6) Uani 1 1 d .
N4 N 0.3148(4) 0.9258(3) 0.94913(18) 0.0109(6) Uani 1 1 d .
N5 N 0.7748(4) 0.7052(3) 0.64491(19) 0.0121(6) Uani 1 1 d .
N6 N 0.9491(4) 0.6497(3) 0.64448(19) 0.0126(6) Uani 1 1 d .
H6N H 0.9955 0.6275 0.6928 0.015 Uiso 1 1 calc R
O1 O 0.4565(3) 0.5685(2) 0.74054(15) 0.0132(5) Uani 1 1 d .
O2 O 0.3690(3) 0.3836(2) 0.79358(15) 0.0126(5) Uani 1 1 d .
O3 O 0.0873(3) 0.4939(2) 1.18301(16) 0.0151(5) Uani 1 1 d .
O4 O 0.1035(3) 0.6923(2) 1.14554(15) 0.0127(5) Uani 1 1 d .
O5 O 0.6109(3) 0.9584(2) 0.70079(16) 0.0146(5) Uani 1 1 d .
O6 O 0.6132(3) 1.1561(2) 0.70448(15) 0.0109(5) Uani 1 1 d .
O7 O 0.0986(3) 1.1553(2) 1.08030(16) 0.0128(5) Uani 1 1 d .
O8 O 0.1099(3) 0.9549(2) 1.10504(15) 0.0126(5) Uani 1 1 d .
O9 O 0.4416(3) 0.7942(2) 0.60739(15) 0.0118(5) Uani 1 1 d .
O10 O 0.5404(3) 0.7693(2) 0.46346(16) 0.0132(5) Uani 1 1 d .
O11 O 1.3275(3) 0.5609(2) 0.46818(15) 0.0130(5) Uani 1 1 d .
O12 O 1.2616(3) 0.4836(2) 0.61162(15) 0.0118(5) Uani 1 1 d .
O13 O 0.1626(3) 0.8410(2) 0.75895(16) 0.0177(6) Uani 1 1 d .
H13A H 0.1504 0.8925 0.7142 0.021 Uiso 1 1 d R
H13B H 0.0921 0.8374 0.8121 0.021 Uiso 1 1 d R
O14 O 0.7235(3) 0.7172(2) 0.83320(16) 0.0146(5) Uani 1 1 d .
H14A H 0.7778 0.6450 0.8339 0.017 Uiso 1 1 d R
H14B H 0.7460 0.7750 0.8606 0.017 Uiso 1 1 d R
O15 O 0.2266(3) 0.6318(2) 0.30726(16) 0.0145(5) Uani 1 1 d .
H15A H 0.2109 0.6765 0.2599 0.017 Uiso 1 1 d R
H15B H 0.1939 0.5587 0.3241 0.017 Uiso 1 1 d R
O16 O 0.7972(3) 0.7658(2) 0.29319(15) 0.0146(5) Uani 1 1 d .
H16A H 0.8234 0.8255 0.3179 0.018 Uiso 1 1 d R
H16B H 0.8563 0.7427 0.2425 0.018 Uiso 1 1 d R
O17 O 0.2401(4) 0.9776(3) 0.48470(19) 0.0305(7) Uani 1 1 d .
H17A H 0.2769 1.0156 0.4326 0.037 Uiso 1 1 d R
H17B H 0.2852 0.9089 0.5058 0.037 Uiso 1 1 d R
O18 O 0.9315(4) 0.9551(2) 0.35520(17) 0.0211(6) Uani 1 1 d .
H18A H 0.8672 0.9632 0.4085 0.025 Uiso 1 1 d R
H18B H 1.0536 0.9410 0.3382 0.025 Uiso 1 1 d R

loop_
_atom_site_aniso_label
_atom_site_aniso_U_11
_atom_site_aniso_U_22
_atom_site_aniso_U_33
_atom_site_aniso_U_23
_atom_site_aniso_U_13
_atom_site_aniso_U_12
Y2 0.01046(17) 0.00761(19) 0.00484(17) -0.00014(12) -0.00019(12) 0.00040(13)
Y1 0.01162(18) 0.00665(19) 0.00544(17) -0.00098(13) 0.00056(13) 0.00016(13)
Cu1 0.0169(2) 0.0066(2) 0.0060(2) -0.00110(16) 0.00178(17) -0.00086(17)
C1 0.0100(16) 0.012(2) 0.0084(17) -0.0010(14) -0.0010(13) 0.0015(14)
C2 0.0133(17) 0.0086(19) 0.0078(17) -0.0006(14) -0.0009(14) 0.0001(14)
C3 0.0180(18) 0.0052(18) 0.0082(17) -0.0006(13) -0.0019(14) -0.0002(14)
C4 0.0129(17) 0.0094(19) 0.0062(16) 0.0001(13) -0.0018(13) 0.0003(14)
C5 0.0110(16) 0.0085(19) 0.0084(17) -0.0007(14) -0.0034(13) 0.0009(13)
C6 0.0077(16) 0.011(2) 0.0116(17) -0.0023(14) -0.0031(14) 0.0019(14)
C7 0.0092(16) 0.0075(19) 0.0110(17) -0.0002(13) -0.0028(13) 0.0005(13)
C8 0.0140(17) 0.0083(19) 0.0117(18) -0.0026(14) -0.0021(14) -0.0005(14)
C9 0.0116(17) 0.0083(19) 0.0098(17) -0.0012(13) -0.0044(14) 0.0023(14)
C10 0.0086(16) 0.012(2) 0.0101(17) -0.0049(14) -0.0041(13) -0.0004(14)
C11 0.0147(17) 0.0044(18) 0.0091(17) 0.0003(13) -0.0036(14) -0.0006(13)
C12 0.0129(17) 0.0055(18) 0.0115(17) -0.0011(13) -0.0013(14) 0.0002(13)
C13 0.0140(17) 0.0078(19) 0.0092(17) -0.0017(13) -0.0013(14) -0.0010(14)
C14 0.0136(17) 0.0084(19) 0.0082(17) 0.0007(14) -0.0007(14) -0.0030(14)
C15 0.0091(16) 0.0081(19) 0.0126(18) -0.0022(14) -0.0029(14) 0.0000(13)
N1 0.0172(15) 0.0086(16) 0.0060(14) -0.0028(11) 0.0009(12) 0.0004(12)
N2 0.0174(15) 0.0078(16) 0.0069(14) -0.0008(11) 0.0010(12) -0.0016(12)
N3 0.0133(14) 0.0080(16) 0.0040(14) 0.0001(11) 0.0022(11) 0.0001(12)
N4 0.0157(15) 0.0098(16) 0.0066(14) -0.0016(11) -0.0007(12) -0.0004(12)
N5 0.0105(14) 0.0152(17) 0.0103(15) -0.0018(12) -0.0025(12) 0.0023(12)
N6 0.0111(14) 0.0177(17) 0.0080(14) 0.0002(12) -0.0028(12) 0.0041(12)
O1 0.0219(13) 0.0095(14) 0.0066(12) -0.0007(10) 0.0012(10) -0.0026(10)
O2 0.0209(13) 0.0074(13) 0.0083(12) -0.0024(9) -0.0001(10) 0.0000(10)
O3 0.0232(14) 0.0110(14) 0.0076(12) 0.0023(10) 0.0011(10) 0.0017(11)
O4 0.0209(13) 0.0098(14) 0.0056(12) -0.0009(10) 0.0010(10) -0.0011(10)
O5 0.0218(13) 0.0109(14) 0.0092(12) -0.0025(10) 0.0020(10) -0.0011(11)
O6 0.0147(12) 0.0062(13) 0.0101(12) 0.0015(10) -0.0005(10) -0.0003(10)
O7 0.0149(12) 0.0084(13) 0.0143(13) -0.0063(10) 0.0014(10) -0.0001(10)
O8 0.0174(13) 0.0103(14) 0.0084(12) -0.0027(10) 0.0021(10) -0.0018(10)
O9 0.0121(12) 0.0141(14) 0.0075(12) -0.0020(10) -0.0002(10) 0.0033(10)
O10 0.0164(12) 0.0135(14) 0.0104(12) -0.0028(10) -0.0049(10) 0.0029(10)
O11 0.0121(12) 0.0163(14) 0.0078(12) 0.0026(10) 0.0014(10) 0.0000(10)
O12 0.0141(12) 0.0107(13) 0.0089(12) 0.0016(10) -0.0011(10) 0.0016(10)
O13 0.0164(13) 0.0265(16) 0.0067(12) 0.0010(11) 0.0017(10) 0.0027(11)
O14 0.0219(13) 0.0059(13) 0.0179(14) -0.0035(10) -0.0085(11) 0.0023(10)
O15 0.0202(13) 0.0103(14) 0.0127(13) 0.0050(10) -0.0054(10) -0.0039(10)
O16 0.0171(13) 0.0155(14) 0.0111(13) -0.0065(10) 0.0015(10) -0.0044(10)
O17 0.0373(17) 0.0257(17) 0.0193(15) 0.0072(12) 0.0010(13) 0.0151(13)
O18 0.0178(13) 0.0290(17) 0.0159(14) -0.0038(12) -0.0010(11) -0.0034(12)

loop_
_atom_type_symbol
_atom_type_description
_atom_type_scat_dispersion_real
_atom_type_scat_dispersion_imag
_atom_type_scat_source
C C 0.0033 0.0016 'International Tables Vol C Tables 4.2.6.8 and 6.1.1.4'
H H 0.0000 0.0000 'International Tables Vol C Tables 4.2.6.8 and 6.1.1.4'
N N 0.0061 0.0033 'International Tables Vol C Tables 4.2.6.8 and 6.1.1.4'
O O 0.0106 0.0060 'International Tables Vol C Tables 4.2.6.8 and 6.1.1.4'
Cu Cu 0.3201 1.2651 'International Tables Vol C Tables 4.2.6.8 and 6.1.1.4'
Y Y -2.7962 3.5667 'International Tables Vol C Tables 4.2.6.8 and 6.1.1.4'

loop_
_geom_angle_atom_site_label_1
_geom_angle_atom_site_label_2
_geom_angle_atom_site_label_3
_geom_angle
_geom_angle_site_symmetry_1
_geom_angle_site_symmetry_3
O11 Y2 O10 79.27(9) 1_455 .
O11 Y2 O12 80.76(8) 1_455 2_766
O10 Y2 O12 91.92(8) . 2_766
O11 Y2 O6 116.56(8) 1_455 2_676
O10 Y2 O6 83.08(8) . 2_676
O12 Y2 O6 160.41(9) 2_766 2_676
O11 Y2 O2 130.32(9) 1_455 2_666
O10 Y2 O2 148.99(9) . 2_666
O12 Y2 O2 85.33(8) 2_766 2_666
O6 Y2 O2 89.26(8) 2_676 2_666
O11 Y2 O16 148.76(8) 1_455 .
O10 Y2 O16 76.36(8) . .
O12 Y2 O16 80.82(8) 2_766 .
O6 Y2 O16 79.59(8) 2_676 .
O2 Y2 O16 72.71(8) 2_666 .
O11 Y2 O15 72.32(8) 1_455 .
O10 Y2 O15 126.07(8) . .
O12 Y2 O15 126.06(9) 2_766 .
O6 Y2 O15 70.83(8) 2_676 .
O2 Y2 O15 78.46(8) 2_666 .
O16 Y2 O15 138.58(8) . .
O14 Y1 O13 148.49(9) . .
O14 Y1 O1 90.39(8) . .
O13 Y1 O1 98.65(9) . .
O14 Y1 O5 91.08(9) . .
O13 Y1 O5 95.56(9) . .
O1 Y1 O5 150.11(8) . .
O14 Y1 O9 138.25(8) . .
O13 Y1 O9 73.20(8) . .
O1 Y1 O9 81.14(8) . .
O5 Y1 O9 78.00(8) . .
O14 Y1 N3 77.95(9) . .
O13 Y1 N3 76.91(9) . .
O1 Y1 N3 143.45(9) . .
O5 Y1 N3 65.62(9) . .
O9 Y1 N3 129.68(9) . .
O14 Y1 N1 76.70(9) . .
O13 Y1 N1 79.51(9) . .
O1 Y1 N1 66.22(9) . .
O5 Y1 N1 142.74(9) . .
O9 Y1 N1 133.28(9) . .
N3 Y1 N1 77.37(9) . .
O14 Y1 N5 72.89(9) . .
O13 Y1 N5 138.61(9) . .
O1 Y1 N5 72.53(9) . .
O5 Y1 N5 79.41(9) . .
O9 Y1 N5 65.55(8) . .
N3 Y1 N5 133.51(9) . .
N1 Y1 N5 127.76(9) . .
N2 Cu1 N4 97.89(12) . .
N2 Cu1 O8 174.11(11) . .
N4 Cu1 O8 83.55(11) . .
N2 Cu1 O4 82.74(11) . .
N4 Cu1 O4 172.36(11) . .
O8 Cu1 O4 96.60(10) . .
O2 C1 O1 122.7(3) . .
O2 C1 C2 119.9(3) . .
O1 C1 C2 117.4(3) . .
N1 C2 C3 111.8(3) . .
N1 C2 C1 115.5(3) . .
C3 C2 C1 132.7(3) . .
C2 C3 C4 102.8(3) . .
C2 C3 H3 128.6 . .
C4 C3 H3 128.6 . .
N2 C4 C3 108.8(3) . .
N2 C4 C5 114.1(3) . .
C3 C4 C5 137.1(3) . .
O3 C5 O4 122.9(3) . .
O3 C5 C4 122.4(3) . .
O4 C5 C4 114.7(3) . .
O6 C6 O5 123.5(3) . .
O6 C6 C7 120.9(3) . .
O5 C6 C7 115.6(3) . .
N3 C7 C8 111.6(3) . .
N3 C7 C6 115.9(3) . .
C8 C7 C6 132.5(3) . .
C9 C8 C7 102.6(3) . .
C9 C8 H8 128.7 . .
C7 C8 H8 128.7 . .
N4 C9 C8 109.7(3) . .
N4 C9 C10 112.8(3) . .
C8 C9 C10 137.5(3) . .
O7 C10 O8 123.3(3) . .
O7 C10 C9 120.5(3) . .
O8 C10 C9 116.1(3) . .
O10 C11 O9 124.3(3) . .
O10 C11 C12 119.0(3) . .
O9 C11 C12 116.6(3) . .
N5 C12 C13 111.3(3) . .
N5 C12 C11 116.1(3) . .
C13 C12 C11 132.2(3) . .
C14 C13 C12 104.5(3) . .
C14 C13 H13 127.8 . .
C12 C13 H13 127.8 . .
N6 C14 C13 107.4(3) . .
N6 C14 C15 121.3(3) . .
C13 C14 C15 130.4(3) . .
O11 C15 O12 126.7(3) . .
O11 C15 C14 117.2(3) . .
O12 C15 C14 116.0(3) . .
N2 N1 C2 106.2(3) . .
N2 N1 Y1 136.4(2) . .
C2 N1 Y1 116.5(2) . .
N1 N2 C4 110.4(3) . .
N1 N2 Cu1 134.8(2) . .
C4 N2 Cu1 114.6(2) . .
N4 N3 C7 106.1(3) . .
N4 N3 Y1 135.1(2) . .
C7 N3 Y1 116.4(2) . .
N3 N4 C9 110.0(3) . .
N3 N4 Cu1 135.9(2) . .
C9 N4 Cu1 114.0(2) . .
N6 N5 C12 104.7(3) . .
N6 N5 Y1 138.8(2) . .
C12 N5 Y1 116.3(2) . .
N5 N6 C14 112.0(3) . .
N5 N6 H6N 124.0 . .
C14 N6 H6N 124.0 . .
C1 O1 Y1 123.9(2) . .
C1 O2 Y2 114.4(2) . 2_666
C5 O4 Cu1 113.8(2) . .
C6 O5 Y1 124.0(2) . .
C6 O6 Y2 141.4(2) . 2_676
C10 O8 Cu1 113.3(2) . .
C11 O9 Y1 125.2(2) . .
C11 O10 Y2 146.6(2) . .
C15 O11 Y2 151.1(2) . 1_655
C15 O12 Y2 140.5(2) . 2_766
Y1 O13 H13A 112.6 . .
Y1 O13 H13B 113.1 . .
H13A O13 H13B 127.6 . .
Y1 O14 H14A 120.3 . .
Y1 O14 H14B 112.2 . .
H14A O14 H14B 127.4 . .
Y2 O15 H15A 112.9 . .
Y2 O15 H15B 111.1 . .
H15A O15 H15B 127.8 . .
Y2 O16 H16A 121.5 . .
Y2 O16 H16B 111.1 . .
H16A O16 H16B 126.8 . .
H17A O17 H17B 127.9 . .
H18A O18 H18B 127.7 . .

loop_
_geom_bond_atom_site_label_1
_geom_bond_atom_site_label_2
_geom_bond_distance
_geom_bond_site_symmetry_2
Y2 O11 2.262(2) 1_455
Y2 O10 2.275(2) .
Y2 O12 2.289(2) 2_766
Y2 O6 2.289(2) 2_676
Y2 O2 2.315(2) 2_666
Y2 O16 2.357(2) .
Y2 O15 2.381(2) .
Y1 O14 2.301(2) .
Y1 O13 2.330(2) .
Y1 O1 2.348(2) .
Y1 O5 2.358(2) .
Y1 O9 2.360(2) .
Y1 N3 2.480(3) .
Y1 N1 2.493(3) .
Y1 N5 2.524(3) .
Cu1 N2 1.903(3) .
Cu1 N4 1.912(3) .
Cu1 O8 1.953(2) .
Cu1 O4 1.980(2) .
C1 O2 1.263(4) .
C1 O1 1.274(4) .
C1 C2 1.475(5) .
C2 N1 1.353(4) .
C2 C3 1.389(5) .
C3 C4 1.404(5) .
C3 H3 0.9500 .
C4 N2 1.352(4) .
C4 C5 1.472(5) .
C5 O3 1.245(4) .
C5 O4 1.299(4) .
C6 O6 1.256(4) .
C6 O5 1.273(4) .
C6 C7 1.483(5) .
C7 N3 1.346(4) .
C7 C8 1.402(5) .
C8 C9 1.386(5) .
C8 H8 0.9500 .
C9 N4 1.346(4) .
C9 C10 1.487(5) .
C10 O7 1.251(4) .
C10 O8 1.281(4) .
C11 O10 1.253(4) .
C11 O9 1.265(4) .
C11 C12 1.485(5) .
C12 N5 1.347(4) .
C12 C13 1.399(5) .
C13 C14 1.370(5) .
C13 H13 0.9500 .
C14 N6 1.355(4) .
C14 C15 1.491(5) .
C15 O11 1.245(4) .
C15 O12 1.263(4) .
N1 N2 1.335(4) .
N3 N4 1.343(4) .
N5 N6 1.338(4) .
N6 H6N 0.8800 .
O2 Y2 2.315(2) 2_666
O6 Y2 2.289(2) 2_676
O11 Y2 2.262(2) 1_655
O12 Y2 2.289(2) 2_766
O13 H13A 0.8574 .
O13 H13B 0.8639 .
O14 H14A 0.8639 .
O14 H14B 0.8642 .
O15 H15A 0.8552 .
O15 H15B 0.8661 .
O16 H16A 0.8666 .
O16 H16B 0.8640 .
O17 H17A 0.8605 .
O17 H17B 0.8591 .
O18 H18A 0.8630 .
O18 H18B 0.8604 .

loop_
_geom_hbond_atom_site_label_D
_geom_hbond_atom_site_label_H
_geom_hbond_atom_site_label_A
_geom_hbond_distance_DH
_geom_hbond_distance_HA
_geom_hbond_distance_DA
_geom_hbond_angle_DHA
_geom_hbond_site_symmetry_A
O17 H17B O9 0.86 2.31 3.089(4) 150.3 .
O17 H17B O10 0.86 2.33 3.018(4) 137.9 .
O16 H16A O18 0.87 1.91 2.768(3) 168.0 .
N6 H6N O3 0.88 2.21 2.908(4) 136.0 2_667
O14 H14A O3 0.86 1.77 2.626(3) 170.1 2_667
O15 H15A O4 0.86 2.06 2.810(3) 146.5 1_554
O13 H13A O18 0.86 2.01 2.827(4) 159.6 2_676
O17 H17A O5 0.86 2.04 2.856(4) 158.7 2_676
O18 H18A O17 0.86 1.84 2.679(4) 163.7 2_676
O18 H18B O6 0.86 2.51 3.348(3) 165.0 2_776
O13 H13B O7 0.86 1.91 2.765(3) 169.7 2_577
O14 H14B O7 0.86 1.86 2.652(3) 150.9 2_677
O15 H15B N6 0.87 2.59 3.443(4) 169.4 2_666
O16 H16B O4 0.86 2.14 2.939(3) 154.6 1_654

loop_
_geom_torsion_atom_site_label_1
_geom_torsion_atom_site_label_2
_geom_torsion_atom_site_label_3
_geom_torsion_atom_site_label_4
_geom_torsion
_geom_torsion_site_symmetry_1
_geom_torsion_site_symmetry_4
O2 C1 C2 N1 -173.2(3) . .
O1 C1 C2 N1 6.7(4) . .
O2 C1 C2 C3 7.6(6) . .
O1 C1 C2 C3 -172.6(4) . .
N1 C2 C3 C4 0.4(4) . .
C1 C2 C3 C4 179.7(3) . .
C2 C3 C4 N2 -0.8(4) . .
C2 C3 C4 C5 177.7(4) . .
N2 C4 C5 O3 -175.5(3) . .
C3 C4 C5 O3 6.0(6) . .
N2 C4 C5 O4 2.9(4) . .
C3 C4 C5 O4 -175.5(4) . .
O6 C6 C7 N3 -177.3(3) . .
O5 C6 C7 N3 2.1(4) . .
O6 C6 C7 C8 4.9(5) . .
O5 C6 C7 C8 -175.7(3) . .
N3 C7 C8 C9 -0.4(4) . .
C6 C7 C8 C9 177.5(3) . .
C7 C8 C9 N4 0.7(4) . .
C7 C8 C9 C10 -175.9(4) . .
N4 C9 C10 O7 -172.5(3) . .
C8 C9 C10 O7 4.0(6) . .
N4 C9 C10 O8 4.8(4) . .
C8 C9 C10 O8 -178.7(4) . .
O10 C11 C12 N5 -172.5(3) . .
O9 C11 C12 N5 6.2(5) . .
O10 C11 C12 C13 -1.0(6) . .
O9 C11 C12 C13 177.8(4) . .
N5 C12 C13 C14 2.1(4) . .
C11 C12 C13 C14 -169.7(4) . .
C12 C13 C14 N6 -1.5(4) . .
C12 C13 C14 C15 167.8(3) . .
N6 C14 C15 O11 -166.2(3) . .
C13 C14 C15 O11 25.8(5) . .
N6 C14 C15 O12 17.7(5) . .
C13 C14 C15 O12 -150.3(4) . .
C3 C2 N1 N2 0.1(4) . .
C1 C2 N1 N2 -179.3(3) . .
C3 C2 N1 Y1 170.8(2) . .
C1 C2 N1 Y1 -8.6(4) . .
O14 Y1 N1 N2 76.5(3) . .
O13 Y1 N1 N2 -82.7(3) . .
O1 Y1 N1 N2 172.9(3) . .
O5 Y1 N1 N2 2.7(4) . .
O9 Y1 N1 N2 -137.4(3) . .
N3 Y1 N1 N2 -3.9(3) . .
N5 Y1 N1 N2 132.1(3) . .
O14 Y1 N1 C2 -90.5(2) . .
O13 Y1 N1 C2 110.3(2) . .
O1 Y1 N1 C2 5.9(2) . .
O5 Y1 N1 C2 -164.3(2) . .
O9 Y1 N1 C2 55.6(3) . .
N3 Y1 N1 C2 -170.9(2) . .
N5 Y1 N1 C2 -35.0(3) . .
C2 N1 N2 C4 -0.6(4) . .
Y1 N1 N2 C4 -168.5(2) . .
C2 N1 N2 Cu1 -175.9(2) . .
Y1 N1 N2 Cu1 16.2(5) . .
C3 C4 N2 N1 0.9(4) . .
C5 C4 N2 N1 -178.0(3) . .
C3 C4 N2 Cu1 177.2(2) . .
C5 C4 N2 Cu1 -1.7(4) . .
N4 Cu1 N2 N1 -12.3(3) . .
O4 Cu1 N2 N1 175.3(3) . .
N4 Cu1 N2 C4 172.5(2) . .
O4 Cu1 N2 C4 0.2(2) . .
C8 C7 N3 N4 -0.1(4) . .
C6 C7 N3 N4 -178.3(3) . .
C8 C7 N3 Y1 165.0(2) . .
C6 C7 N3 Y1 -13.2(3) . .
O14 Y1 N3 N4 -90.5(3) . .
O13 Y1 N3 N4 70.4(3) . .
O1 Y1 N3 N4 -16.5(4) . .
O5 Y1 N3 N4 172.8(3) . .
O9 Y1 N3 N4 125.0(3) . .
N1 Y1 N3 N4 -11.6(3) . .
N5 Y1 N3 N4 -142.3(3) . .
O14 Y1 N3 C7 110.0(2) . .
O13 Y1 N3 C7 -89.1(2) . .
O1 Y1 N3 C7 -176.0(2) . .
O5 Y1 N3 C7 13.3(2) . .
O9 Y1 N3 C7 -34.5(3) . .
N1 Y1 N3 C7 -171.1(2) . .
N5 Y1 N3 C7 58.2(3) . .
C7 N3 N4 C9 0.5(3) . .
Y1 N3 N4 C9 -160.4(2) . .
C7 N3 N4 Cu1 177.9(3) . .
Y1 N3 N4 Cu1 17.0(5) . .
C8 C9 N4 N3 -0.8(4) . .
C10 C9 N4 N3 176.7(3) . .
C8 C9 N4 Cu1 -178.8(2) . .
C10 C9 N4 Cu1 -1.3(3) . .
N2 Cu1 N4 N3 -4.3(3) . .
O8 Cu1 N4 N3 -178.6(3) . .
N2 Cu1 N4 C9 173.0(2) . .
O8 Cu1 N4 C9 -1.3(2) . .
C13 C12 N5 N6 -1.9(4) . .
C11 C12 N5 N6 171.4(3) . .
C13 C12 N5 Y1 -178.5(2) . .
C11 C12 N5 Y1 -5.2(4) . .
O14 Y1 N5 N6 11.4(3) . .
O13 Y1 N5 N6 -167.7(3) . .
O1 Y1 N5 N6 -84.6(3) . .
O5 Y1 N5 N6 105.9(3) . .
O9 Y1 N5 N6 -172.6(4) . .
N3 Y1 N5 N6 65.0(4) . .
N1 Y1 N5 N6 -45.7(4) . .
O14 Y1 N5 C12 -173.6(3) . .
O13 Y1 N5 C12 7.3(3) . .
O1 Y1 N5 C12 90.4(2) . .
O5 Y1 N5 C12 -79.1(2) . .
O9 Y1 N5 C12 2.4(2) . .
N3 Y1 N5 C12 -120.0(2) . .
N1 Y1 N5 C12 129.3(2) . .
C12 N5 N6 C14 0.9(4) . .
Y1 N5 N6 C14 176.3(3) . .
C13 C14 N6 N5 0.4(4) . .
C15 C14 N6 N5 -170.0(3) . .
O2 C1 O1 Y1 178.8(2) . .
C2 C1 O1 Y1 -1.1(4) . .
O14 Y1 O1 C1 72.8(3) . .
O13 Y1 O1 C1 -76.9(3) . .
O5 Y1 O1 C1 165.7(2) . .
O9 Y1 O1 C1 -148.2(3) . .
N3 Y1 O1 C1 2.8(3) . .
N1 Y1 O1 C1 -2.4(2) . .
N5 Y1 O1 C1 144.7(3) . .
O1 C1 O2 Y2 -0.4(4) . 2_666
C2 C1 O2 Y2 179.5(2) . 2_666
O3 C5 O4 Cu1 175.7(3) . .
C4 C5 O4 Cu1 -2.7(3) . .
N2 Cu1 O4 C5 1.5(2) . .
O8 Cu1 O4 C5 175.6(2) . .
O6 C6 O5 Y1 -169.0(2) . .
C7 C6 O5 Y1 11.7(4) . .
O14 Y1 O5 C6 -89.7(2) . .
O13 Y1 O5 C6 59.5(2) . .
O1 Y1 O5 C6 177.6(2) . .
O9 Y1 O5 C6 130.9(3) . .
N3 Y1 O5 C6 -13.5(2) . .
N1 Y1 O5 C6 -20.5(3) . .
N5 Y1 O5 C6 -162.1(3) . .
O5 C6 O6 Y2 109.0(4) . 2_676
C7 C6 O6 Y2 -71.6(4) . 2_676
O7 C10 O8 Cu1 171.4(2) . .
C9 C10 O8 Cu1 -5.8(4) . .
N4 Cu1 O8 C10 4.0(2) . .
O4 Cu1 O8 C10 176.4(2) . .
O10 C11 O9 Y1 174.4(2) . .
C12 C11 O9 Y1 -4.3(4) . .
O14 Y1 O9 C11 6.9(3) . .
O13 Y1 O9 C11 -175.5(3) . .
O1 Y1 O9 C11 -73.6(3) . .
O5 Y1 O9 C11 84.9(3) . .
N3 Y1 O9 C11 128.4(3) . .
N1 Y1 O9 C11 -118.6(3) . .
N5 Y1 O9 C11 1.2(3) . .
O9 C11 O10 Y2 -111.7(4) . .
C12 C11 O10 Y2 67.0(5) . .
O11 Y2 O10 C11 47.0(4) 1_455 .
O12 Y2 O10 C11 -33.2(4) 2_766 .
O6 Y2 O10 C11 165.8(4) 2_676 .
O2 Y2 O10 C11 -117.3(4) 2_666 .
O16 Y2 O10 C11 -113.3(4) . .
O15 Y2 O10 C11 105.7(4) . .
O12 C15 O11 Y2 -116.3(4) . 1_655
C14 C15 O11 Y2 68.0(5) . 1_655
O11 C15 O12 Y2 2.1(6) . 2_766
C14 C15 O12 Y2 177.8(2) . 2_766
